data_4103160
loop_
_publ_author_name
'Matvey V. Fedin'
'Sergey L. Veber'
'Ksenia Yu. Maryunina'
'Galina V. Romanenko'
'Elizaveta A. Suturina'
'Nina P. Gritsan'
'Renad Z. Sagdeev'
'Victor I. Ovcharenko'
'Elena G. Bagryanskaya'

_publ_section_title
;
 Intercluster Exchange Pathways in Polymer-Chain Molecular Magnets
 Cu(hfac)2LR Unveiled by Electron Paramagnetic Resonance
;
_journal_name_full 'Journal of the American Chemical Society'
_journal_page_first 13886
_journal_page_last 13891
_journal_paper_doi 10.1021/ja105862w
_journal_volume 132
_journal_year 2010
_chemical_formula_sum 'C28 H34 Cu F12 N4 O6'
_chemical_formula_weight 814.13
_chemical_name_systematic
; 
 ? 
;
_space_group_IT_number 2
_symmetry_cell_setting triclinic
_symmetry_space_group_name_Hall '-P 1'
_symmetry_space_group_name_H-M 'P -1'
_atom_sites_solution_hydrogens geom
_atom_sites_solution_primary direct
_atom_sites_solution_secondary difmap
_audit_creation_method SHELXL-97
_cell_angle_alpha 99.515(2)
_cell_angle_beta 95.225(2)
_cell_angle_gamma 114.016(2)
_cell_formula_units_Z 2
_cell_length_a 10.8114(17)
_cell_length_b 13.260(2)
_cell_length_c 13.415(2)
_cell_measurement_reflns_used 7497
_cell_measurement_temperature 100(2)
_cell_measurement_theta_max 23.44
_cell_measurement_theta_min 2.57
_cell_volume 1705.5(5)
_computing_cell_refinement 'Bruker SMART'
_computing_data_collection 'Bruker SMART'
_computing_data_reduction 'Bruker SAINT'
_computing_molecular_graphics 'Bruker SHELXTL'
_computing_publication_material 'Bruker SHELXTL'
_computing_structure_refinement 'SHELXL-97 (Sheldrick, 1997)'
_computing_structure_solution 'SHELXS-97 (Sheldrick, 1990)'
_diffrn_ambient_temperature 100(2)
_diffrn_measured_fraction_theta_full 0.991
_diffrn_measured_fraction_theta_max 0.991
_diffrn_measurement_device_type 'CCD area detector'
_diffrn_measurement_method 'phi and omega scans'
_diffrn_radiation_monochromator graphite
_diffrn_radiation_source 'fine-focus sealed tube'
_diffrn_radiation_type MoK\a
_diffrn_radiation_wavelength 0.71073
_diffrn_reflns_av_R_equivalents 0.0300
_diffrn_reflns_av_sigmaI/netI 0.0365
_diffrn_reflns_limit_h_max 12
_diffrn_reflns_limit_h_min -12
_diffrn_reflns_limit_k_max 14
_diffrn_reflns_limit_k_min -14
_diffrn_reflns_limit_l_max 14
_diffrn_reflns_limit_l_min -14
_diffrn_reflns_number 13202
_diffrn_reflns_theta_full 23.35
_diffrn_reflns_theta_max 23.35
_diffrn_reflns_theta_min 2.05
_exptl_absorpt_coefficient_mu 0.752
_exptl_absorpt_correction_type none
_exptl_crystal_colour dark_blue
_exptl_crystal_density_diffrn 1.585
_exptl_crystal_density_method 'not measured'
_exptl_crystal_description bulk
_exptl_crystal_F_000 830
_exptl_crystal_size_max 0.26
_exptl_crystal_size_mid 0.18
_exptl_crystal_size_min 0.14
_refine_diff_density_max 1.086
_refine_diff_density_min -0.630
_refine_diff_density_rms 0.062
_refine_ls_extinction_method none
_refine_ls_goodness_of_fit_ref 1.034
_refine_ls_hydrogen_treatment constr
_refine_ls_matrix_type full
_refine_ls_number_parameters 553
_refine_ls_number_reflns 4915
_refine_ls_number_restraints 0
_refine_ls_restrained_S_all 1.034
_refine_ls_R_factor_all 0.0412
_refine_ls_R_factor_gt 0.0378
_refine_ls_shift/su_max 0.002
_refine_ls_shift/su_mean 0.000
_refine_ls_structure_factor_coef Fsqd
_refine_ls_weighting_details 'calc w=1/[\s^2^(Fo^2^)+(0.0477P)^2^+2.3521P] where P=(Fo^2^+2Fc^2^)/3'
_refine_ls_weighting_scheme calc
_refine_ls_wR_factor_gt 0.0987
_refine_ls_wR_factor_ref 0.1014
_reflns_number_gt 4501
_reflns_number_total 4915
_reflns_threshold_expression >2sigma(I)
_cod_data_source_file ja105862w_si_003.cif
_cod_data_source_block 594ds
_cod_original_cell_volume 1705.6(5)
_cod_database_code 4103160

loop_
_symmetry_equiv_pos_as_xyz
'x, y, z'
'-x, -y, -z'

loop_
_atom_site_label
_atom_site_type_symbol
_atom_site_fract_x
_atom_site_fract_y
_atom_site_fract_z
_atom_site_U_iso_or_equiv
_atom_site_adp_type
_atom_site_occupancy
_atom_site_symmetry_multiplicity
_atom_site_calc_flag
_atom_site_refinement_flags
Cu1 Cu 0.5000 0.5000 0.5000 0.01600(14) Uani 1 2 d S
O1 O 0.35856(19) 0.46902(16) 0.37821(15) 0.0252(5) Uani 1 1 d .
C1 C 0.2001(3) 0.4858(3) 0.2611(2) 0.0276(7) Uani 1 1 d .
F1 F 0.2917(2) 0.53934(19) 0.20578(15) 0.0552(6) Uani 1 1 d .
F2 F 0.1018(2) 0.52071(19) 0.25188(14) 0.0501(6) Uani 1 1 d .
F3 F 0.147(2) 0.366(2) 0.214(2) 0.035(2) Uani 0.50 1 d P
F3A F 0.145(3) 0.389(2) 0.217(2) 0.052(6) Uani 0.50 1 d P
C2 C 0.2694(3) 0.5065(2) 0.3713(2) 0.0228(6) Uani 1 1 d .
C3 C 0.2291(3) 0.5637(2) 0.4481(2) 0.0262(7) Uani 1 1 d .
H3A H 0.1591 0.5865 0.4297 0.031 Uiso 1 1 calc R
C4 C 0.2876(3) 0.5889(2) 0.5515(2) 0.0251(7) Uani 1 1 d .
C5 C 0.2417(4) 0.6595(3) 0.6282(3) 0.0397(8) Uani 1 1 d .
F4 F 0.1566(10) 0.6894(10) 0.5940(10) 0.068(3) Uani 0.50 1 d P
F5 F 0.3613(10) 0.7579(9) 0.6679(9) 0.055(2) Uani 0.50 1 d P
F6 F 0.215(2) 0.612(2) 0.7040(18) 0.060(5) Uani 0.50 1 d P
F4A F 0.228(2) 0.631(2) 0.7207(18) 0.046(4) Uani 0.50 1 d P
F5A F 0.3084(11) 0.7661(9) 0.6427(9) 0.090(5) Uani 0.50 1 d P
F6A F 0.1020(11) 0.6391(10) 0.5940(11) 0.070(3) Uani 0.50 1 d P
O2 O 0.3752(2) 0.56198(16) 0.59080(15) 0.0282(5) Uani 1 1 d .
Cu2 Cu 1.0000 1.0000 1.0000 0.01889(15) Uani 1 2 d S
O3 O 1.03205(19) 1.14315(15) 0.95818(14) 0.0215(4) Uani 1 1 d .
C6 C 1.0332(4) 1.3198(3) 0.9588(3) 0.0321(8) Uani 1 1 d .
F7 F 1.1679(19) 1.3609(13) 0.9522(13) 0.065(5) Uani 0.50 1 d P
F8 F 1.0067(12) 1.4005(13) 1.0202(13) 0.032(2) Uani 0.50 1 d P
F9 F 0.978(2) 1.3072(19) 0.8625(14) 0.075(7) Uani 0.50 1 d P
F7A F 0.988(2) 1.3057(17) 0.8613(14) 0.053(5) Uani 0.50 1 d P
F8A F 1.1670(16) 1.3668(12) 0.9829(12) 0.047(3) Uani 0.50 1 d P
F9A F 0.9975(18) 1.3900(16) 1.0042(15) 0.071(5) Uani 0.50 1 d P
C7 C 0.9768(3) 1.2058(2) 0.9908(2) 0.0220(6) Uani 1 1 d .
C8 C 0.8708(3) 1.1826(2) 1.0476(2) 0.0234(6) Uani 1 1 d .
H8A H 0.8394 1.2389 1.0682 0.028 Uiso 1 1 calc R
C9 C 0.8102(3) 1.0794(2) 1.0748(2) 0.0198(6) Uani 1 1 d .
C10 C 0.6866(3) 1.0545(3) 1.1292(2) 0.0261(7) Uani 1 1 d .
F10 F 0.722(4) 1.054(4) 1.232(3) 0.042(8) Uani 0.50 1 d P
F11 F 0.589(3) 0.953(3) 1.089(3) 0.034(4) Uani 0.50 1 d P
F12 F 0.630(5) 1.129(3) 1.135(2) 0.030(3) Uani 0.50 1 d P
F10A F 0.653(5) 1.140(3) 1.136(2) 0.042(7) Uani 0.50 1 d P
F11A F 0.712(3) 1.037(4) 1.217(3) 0.029(3) Uani 0.50 1 d P
F12A F 0.575(4) 0.962(4) 1.071(3) 0.035(4) Uani 0.50 1 d P
O4 O 0.84352(18) 0.99808(15) 1.06071(14) 0.0202(4) Uani 1 1 d .
O01 O 0.58300(18) 0.66379(16) 0.48594(14) 0.0223(4) Uani 1 1 d .
N1 N 0.7110(2) 0.71780(19) 0.47520(17) 0.0203(5) Uani 1 1 d .
C01 C 0.7483(3) 0.7380(2) 0.3726(2) 0.0217(6) Uani 1 1 d .
C02 C 0.6750(3) 0.6319(2) 0.2886(2) 0.0259(7) Uani 1 1 d .
H02A H 0.5761 0.6112 0.2776 0.039 Uiso 1 1 calc R
H02B H 0.6913 0.5700 0.3088 0.039 Uiso 1 1 calc R
H02C H 0.7101 0.6456 0.2250 0.039 Uiso 1 1 calc R
C03 C 0.7044(3) 0.8298(3) 0.3516(2) 0.0277(7) Uani 1 1 d .
H03A H 0.6038 0.7977 0.3359 0.042 Uiso 1 1 calc R
H03B H 0.7429 0.8581 0.2931 0.042 Uiso 1 1 calc R
H03C H 0.7385 0.8922 0.4124 0.042 Uiso 1 1 calc R
C04 C 0.9067(3) 0.7807(2) 0.3987(2) 0.0218(6) Uani 1 1 d .
C05 C 0.9538(3) 0.6857(2) 0.3865(2) 0.0246(6) Uani 1 1 d .
H05A H 1.0543 0.7185 0.4039 0.037 Uiso 1 1 calc R
H05B H 0.9239 0.6421 0.3152 0.037 Uiso 1 1 calc R
H05C H 0.9132 0.6356 0.4324 0.037 Uiso 1 1 calc R
C06 C 0.9888(3) 0.8729(2) 0.3467(2) 0.0278(7) Uani 1 1 d .
H06A H 1.0871 0.8947 0.3673 0.042 Uiso 1 1 calc R
H06B H 0.9697 0.9388 0.3669 0.042 Uiso 1 1 calc R
H06C H 0.9628 0.8449 0.2720 0.042 Uiso 1 1 calc R
N2 N 0.9305(2) 0.82761(19) 0.51219(17) 0.0206(5) Uani 1 1 d .
O02 O 1.05017(19) 0.89202(16) 0.56366(15) 0.0262(5) Uani 1 1 d .
C07 C 0.8141(3) 0.7830(2) 0.5524(2) 0.0191(6) Uani 1 1 d .
C08 C 0.8054(3) 0.8067(2) 0.6592(2) 0.0187(6) Uani 1 1 d .
C09 C 0.9103(3) 0.8754(2) 0.7437(2) 0.0198(6) Uani 1 1 d .
H09A H 1.0043 0.9153 0.7388 0.024 Uiso 1 1 calc R
N4 N 0.7239(2) 0.80892(18) 0.80294(17) 0.0198(5) Uani 1 1 d .
N3 N 0.8617(2) 0.87736(18) 0.83055(17) 0.0202(5) Uani 1 1 d .
C041 C 0.6353(3) 0.7870(2) 0.8808(2) 0.0248(6) Uani 1 1 d .
H04A H 0.5781 0.8290 0.8767 0.030 Uiso 1 1 calc R
H04B H 0.6937 0.8161 0.9497 0.030 Uiso 1 1 calc R
C042 C 0.5439(5) 0.6651(3) 0.8687(3) 0.0607(12) Uani 1 1 d .
H04C H 0.6003 0.6241 0.8817 0.073 Uiso 1 1 calc R
H04D H 0.4929 0.6333 0.7973 0.073 Uiso 1 1 calc R
C043 C 0.4340(6) 0.6466(4) 0.9488(4) 0.0876(18) Uani 1 1 d .
H04E H 0.3943 0.7022 0.9514 0.105 Uiso 1 1 calc R
H04F H 0.3587 0.5690 0.9299 0.105 Uiso 1 1 calc R
C044 C 0.5167(5) 0.6645(4) 1.0405(5) 0.0852(16) Uani 1 1 d .
H04G H 0.4617 0.6550 1.0953 0.128 Uiso 1 1 calc R
H04H H 0.5908 0.7414 1.0565 0.128 Uiso 1 1 calc R
H04I H 0.5565 0.6096 1.0348 0.128 Uiso 1 1 calc R
C010 C 0.6874(3) 0.7665(2) 0.7023(2) 0.0204(6) Uani 1 1 d .
H01A H 0.5970 0.7176 0.6664 0.025 Uiso 1 1 calc R
C1S C 0.6657(3) 1.0457(3) 0.7759(3) 0.0395(8) Uani 1 1 d .
H1SA H 0.6738 1.0622 0.8507 0.059 Uiso 1 1 calc R
H1SB H 0.7521 1.0471 0.7578 0.059 Uiso 1 1 calc R
H1SC H 0.5905 0.9707 0.7464 0.059 Uiso 1 1 calc R
C2S C 0.6360(4) 1.1346(3) 0.7335(3) 0.0422(8) Uani 1 1 d .
H2SA H 0.7113 1.2102 0.7653 0.051 Uiso 1 1 calc R
H2SB H 0.5499 1.1338 0.7539 0.051 Uiso 1 1 calc R
C3S C 0.6216(3) 1.1177(3) 0.6174(3) 0.0382(8) Uani 1 1 d .
H3SA H 0.6021 1.1788 0.5968 0.046 Uiso 1 1 calc R
H3SB H 0.7107 1.1257 0.5979 0.046 Uiso 1 1 calc R
C4S C 0.5105(3) 1.0048(3) 0.5574(3) 0.0359(8) Uani 1 1 d .
H4SA H 0.5347 0.9437 0.5722 0.043 Uiso 1 1 calc R
H4SB H 0.4227 0.9931 0.5814 0.043 Uiso 1 1 calc R

loop_
_atom_site_aniso_label
_atom_site_aniso_U_11
_atom_site_aniso_U_22
_atom_site_aniso_U_33
_atom_site_aniso_U_23
_atom_site_aniso_U_13
_atom_site_aniso_U_12
Cu1 0.0114(2) 0.0180(3) 0.0144(2) 0.00209(18) -0.00086(18) 0.00344(19)
O1 0.0188(10) 0.0207(10) 0.0331(12) 0.0031(9) 0.0008(8) 0.0073(9)
C1 0.0265(16) 0.0248(19) 0.0295(17) 0.0049(14) 0.0035(13) 0.0098(14)
F1 0.0475(13) 0.0714(15) 0.0352(11) 0.0232(10) 0.0073(10) 0.0099(11)
F2 0.0568(13) 0.0804(15) 0.0276(10) 0.0021(10) -0.0068(9) 0.0503(12)
F3 0.053(5) 0.009(7) 0.030(4) -0.009(5) -0.020(3) 0.012(4)
F3A 0.088(7) 0.014(9) 0.045(5) -0.008(5) -0.021(4) 0.025(5)
C2 0.0177(14) 0.0160(14) 0.0291(16) 0.0049(12) 0.0008(12) 0.0024(12)
C3 0.0250(16) 0.0268(16) 0.0290(17) 0.0061(13) 0.0006(13) 0.0142(13)
C4 0.0221(16) 0.0198(15) 0.0284(17) 0.0091(12) 0.0016(13) 0.0034(12)
C5 0.050(2) 0.042(2) 0.0273(19) 0.0074(16) 0.0046(17) 0.0209(19)
F4 0.074(8) 0.114(9) 0.036(3) -0.012(6) -0.012(6) 0.076(7)
F5 0.050(4) 0.032(4) 0.065(4) -0.012(3) 0.014(3) 0.009(3)
F6 0.074(7) 0.061(7) 0.031(8) 0.010(6) 0.031(7) 0.013(4)
F4A 0.061(5) 0.068(9) 0.021(6) 0.012(6) 0.008(3) 0.038(7)
F5A 0.150(13) 0.032(4) 0.100(9) 0.019(5) 0.090(9) 0.036(7)
F6A 0.065(7) 0.126(10) 0.037(3) -0.008(6) -0.001(5) 0.069(6)
O2 0.0200(11) 0.0276(11) 0.0306(11) 0.0115(9) -0.0021(9) 0.0031(9)
Cu2 0.0188(3) 0.0192(3) 0.0208(3) 0.00646(19) 0.00549(19) 0.0090(2)
O3 0.0220(10) 0.0218(10) 0.0205(10) 0.0045(8) 0.0032(8) 0.0096(9)
C6 0.046(2) 0.0265(18) 0.029(2) 0.0090(14) 0.0115(16) 0.0185(16)
F7 0.063(6) 0.043(5) 0.121(14) 0.049(7) 0.059(8) 0.033(5)
F8 0.054(4) 0.020(4) 0.027(4) 0.001(3) 0.006(3) 0.022(3)
F9 0.127(13) 0.051(11) 0.027(10) 0.018(7) -0.017(7) 0.022(9)
F7A 0.107(11) 0.035(8) 0.030(10) 0.018(6) 0.027(8) 0.039(8)
F8A 0.038(5) 0.029(3) 0.058(5) 0.018(3) 0.013(4) -0.006(3)
F9A 0.147(11) 0.035(6) 0.056(8) 0.023(6) 0.061(8) 0.050(7)
C7 0.0260(16) 0.0213(15) 0.0153(14) 0.0016(11) -0.0045(12) 0.0093(13)
C8 0.0272(16) 0.0242(16) 0.0207(15) 0.0018(12) 0.0018(12) 0.0146(13)
C9 0.0177(14) 0.0245(15) 0.0131(14) -0.0010(11) -0.0040(11) 0.0085(12)
C10 0.0250(17) 0.0298(18) 0.0247(19) 0.0028(13) 0.0030(13) 0.0144(14)
F10 0.049(9) 0.063(14) 0.021(11) 0.007(8) 0.008(5) 0.032(8)
F11 0.015(7) 0.038(6) 0.040(11) 0.000(6) 0.007(7) 0.005(5)
F12 0.024(10) 0.039(5) 0.037(6) 0.014(3) 0.012(5) 0.021(6)
F10A 0.033(14) 0.047(10) 0.060(9) 0.015(6) 0.028(7) 0.026(10)
F11A 0.030(5) 0.050(8) 0.014(8) 0.012(9) 0.012(6) 0.021(4)
F12A 0.020(6) 0.044(7) 0.035(9) 0.000(5) 0.001(5) 0.010(4)
O4 0.0190(10) 0.0202(10) 0.0201(10) 0.0024(8) 0.0025(8) 0.0080(8)
O01 0.0142(10) 0.0281(10) 0.0212(10) 0.0027(8) 0.0006(8) 0.0072(8)
N1 0.0160(13) 0.0257(13) 0.0185(12) 0.0045(10) 0.0021(10) 0.0086(10)
C01 0.0224(15) 0.0280(15) 0.0153(14) 0.0056(12) 0.0025(11) 0.0111(13)
C02 0.0280(16) 0.0308(17) 0.0154(14) 0.0047(12) 0.0020(12) 0.0098(13)
C03 0.0251(16) 0.0328(17) 0.0258(16) 0.0064(13) -0.0017(13) 0.0143(13)
C04 0.0238(15) 0.0244(15) 0.0178(14) 0.0062(12) 0.0038(12) 0.0103(12)
C05 0.0261(16) 0.0258(15) 0.0244(16) 0.0072(12) 0.0068(12) 0.0125(13)
C06 0.0280(16) 0.0292(16) 0.0291(16) 0.0107(13) 0.0099(13) 0.0125(13)
N2 0.0170(13) 0.0220(12) 0.0201(12) 0.0039(10) 0.0000(10) 0.0068(10)
O02 0.0170(11) 0.0255(11) 0.0285(11) 0.0025(9) -0.0016(9) 0.0042(9)
C07 0.0149(14) 0.0211(14) 0.0195(14) 0.0029(11) -0.0015(11) 0.0075(11)
C08 0.0183(14) 0.0194(14) 0.0179(14) 0.0037(11) 0.0010(11) 0.0081(12)
C09 0.0173(14) 0.0199(14) 0.0195(15) 0.0054(11) 0.0004(11) 0.0055(12)
N4 0.0186(12) 0.0193(12) 0.0168(12) 0.0018(9) 0.0008(9) 0.0047(10)
N3 0.0178(12) 0.0190(12) 0.0196(12) 0.0048(10) -0.0005(10) 0.0044(10)
C041 0.0234(15) 0.0260(16) 0.0209(15) 0.0028(12) 0.0059(12) 0.0071(13)
C042 0.071(3) 0.038(2) 0.065(3) 0.0112(19) 0.042(2) 0.009(2)
C043 0.112(4) 0.043(3) 0.063(3) 0.016(2) -0.028(3) -0.004(3)
C044 0.058(3) 0.067(3) 0.128(5) 0.036(3) 0.012(3) 0.020(3)
C010 0.0175(14) 0.0204(14) 0.0183(15) -0.0002(11) -0.0036(11) 0.0062(12)
C1S 0.0322(19) 0.051(2) 0.039(2) 0.0186(16) 0.0085(15) 0.0176(16)
C2S 0.0356(19) 0.046(2) 0.047(2) 0.0154(17) 0.0041(16) 0.0177(17)
C3S 0.0298(18) 0.042(2) 0.048(2) 0.0190(16) 0.0076(15) 0.0163(15)
C4S 0.0287(17) 0.0442(19) 0.0430(19) 0.0224(16) 0.0104(14) 0.0182(15)

loop_
_atom_type_symbol
_atom_type_description
_atom_type_scat_dispersion_real
_atom_type_scat_dispersion_imag
_atom_type_scat_source
C C 0.0033 0.0016 'International Tables Vol C Tables 4.2.6.8 and 6.1.1.4'
H H 0.0000 0.0000 'International Tables Vol C Tables 4.2.6.8 and 6.1.1.4'
N N 0.0061 0.0033 'International Tables Vol C Tables 4.2.6.8 and 6.1.1.4'
O O 0.0106 0.0060 'International Tables Vol C Tables 4.2.6.8 and 6.1.1.4'
F F 0.0171 0.0103 'International Tables Vol C Tables 4.2.6.8 and 6.1.1.4'
Cu Cu 0.3201 1.2651 'International Tables Vol C Tables 4.2.6.8 and 6.1.1.4'

loop_
_geom_angle_atom_site_label_1
_geom_angle_atom_site_label_2
_geom_angle_atom_site_label_3
_geom_angle
_geom_angle_site_symmetry_1
_geom_angle_site_symmetry_3
O1 Cu1 O1 180.0 . 2_666
O1 Cu1 O01 93.20(7) . 2_666
O1 Cu1 O01 86.80(7) 2_666 2_666
O1 Cu1 O01 86.80(7) . .
O1 Cu1 O01 93.20(7) 2_666 .
O01 Cu1 O01 180.0 2_666 .
O1 Cu1 O2 86.15(8) . .
O1 Cu1 O2 93.85(8) 2_666 .
O01 Cu1 O2 99.02(7) 2_666 .
O01 Cu1 O2 80.98(7) . .
O1 Cu1 O2 93.85(8) . 2_666
O1 Cu1 O2 86.15(8) 2_666 2_666
O01 Cu1 O2 80.98(7) 2_666 2_666
O01 Cu1 O2 99.02(7) . 2_666
O2 Cu1 O2 180.0 . 2_666
C2 O1 Cu1 127.96(18) . .
F3A C1 F1 106.5(15) . .
F3A C1 F2 103.8(13) . .
F1 C1 F2 106.5(3) . .
F3A C1 F3 7(2) . .
F1 C1 F3 105.7(10) . .
F2 C1 F3 110.6(9) . .
F3A C1 C2 114.6(14) . .
F1 C1 C2 110.5(2) . .
F2 C1 C2 114.3(3) . .
F3 C1 C2 108.9(10) . .
O1 C2 C3 129.3(3) . .
O1 C2 C1 113.0(2) . .
C3 C2 C1 117.7(3) . .
O1 C2 Cu1 32.38(12) . .
C3 C2 Cu1 97.40(18) . .
C1 C2 Cu1 144.3(2) . .
C2 C3 C4 122.4(3) . .
O2 C4 C3 128.3(3) . .
O2 C4 C5 114.2(3) . .
C3 C4 C5 117.5(3) . .
O2 C4 Cu1 37.26(14) . .
C3 C4 Cu1 91.97(19) . .
C5 C4 Cu1 148.9(2) . .
F4 C5 F5A 76.5(7) . .
F4 C5 F6 116.2(11) . .
F5A C5 F6 121.0(14) . .
F4 C5 F4A 115.4(9) . .
F5A C5 F4A 108.8(13) . .
F6 C5 F4A 12(2) . .
F4 C5 F5 106.2(7) . .
F5A C5 F5 29.8(6) . .
F6 C5 F5 104.4(13) . .
F4A C5 F5 93.5(12) . .
F4 C5 F6A 28.5(8) . .
F5A C5 F6A 103.9(8) . .
F6 C5 F6A 95.0(11) . .
F4A C5 F6A 98.9(9) . .
F5 C5 F6A 132.7(6) . .
F4 C5 C4 117.2(7) . .
F5A C5 C4 115.9(6) . .
F6 C5 C4 107.8(11) . .
F4A C5 C4 116.4(9) . .
F5 C5 C4 103.6(5) . .
F6A C5 C4 110.9(6) . .
F6A F4 C5 93(3) . .
F6A F4 F5A 143(3) . .
C5 F4 F5A 53.1(6) . .
F5A F5 C5 65.4(16) . .
F5 F5A C5 84.8(18) . .
F5 F5A F4 135(2) . .
C5 F5A F4 50.4(7) . .
F4 F6A C5 58.1(19) . .
C4 O2 Cu1 122.73(19) . .
O4 Cu2 O4 179.999(1) 2_777 .
O4 Cu2 O3 92.27(8) 2_777 2_777
O4 Cu2 O3 87.73(8) . 2_777
O4 Cu2 O3 87.73(8) 2_777 .
O4 Cu2 O3 92.27(8) . .
O3 Cu2 O3 180.00(10) 2_777 .
O4 Cu2 N3 84.71(8) 2_777 .
O4 Cu2 N3 95.29(8) . .
O3 Cu2 N3 85.49(7) 2_777 .
O3 Cu2 N3 94.51(7) . .
O4 Cu2 N3 95.29(8) 2_777 2_777
O4 Cu2 N3 84.71(8) . 2_777
O3 Cu2 N3 94.51(7) 2_777 2_777
O3 Cu2 N3 85.49(7) . 2_777
N3 Cu2 N3 180.000(1) . 2_777
C7 O3 Cu2 123.51(18) . .
F9A C6 F8A 104.8(11) . .
F9A C6 F7A 105.3(11) . .
F8A C6 F7A 113.4(12) . .
F9A C6 F9 100.9(12) . .
F8A C6 F9 117.7(13) . .
F7A C6 F9 5.3(17) . .
F9A C6 F7 114.8(11) . .
F8A C6 F7 17.6(13) . .
F7A C6 F7 96.2(12) . .
F9 C6 F7 100.7(13) . .
F9A C6 F8 7.6(12) . .
F8A C6 F8 99.0(9) . .
F7A C6 F8 112.5(9) . .
F9 C6 F8 108.1(11) . .
F7 C6 F8 110.4(9) . .
F9A C6 C7 114.3(9) . .
F8A C6 C7 108.8(8) . .
F7A C6 C7 110.2(10) . .
F9 C6 C7 110.3(11) . .
F7 C6 C7 114.0(7) . .
F8 C6 C7 112.6(7) . .
O3 C7 C8 128.3(3) . .
O3 C7 C6 113.5(3) . .
C8 C7 C6 118.2(3) . .
O3 C7 Cu2 35.08(12) . .
C8 C7 Cu2 93.62(17) . .
C6 C7 Cu2 148.0(2) . .
C9 C8 C7 121.3(3) . .
C9 C8 Cu2 60.55(15) . .
C7 C8 Cu2 61.14(15) . .
O4 C9 C8 128.4(3) . .
O4 C9 C10 112.3(2) . .
C8 C9 C10 119.3(2) . .
O4 C9 Cu2 34.03(12) . .
C8 C9 Cu2 94.42(18) . .
C10 C9 Cu2 146.25(19) . .
F11A C10 F11 97(2) . .
F11A C10 F10A 111(2) . .
F11 C10 F10A 117(3) . .
F11A C10 F12 110(2) . .
F11 C10 F12 108(2) . .
F10A C10 F12 10(4) . .
F11A C10 F12A 110(2) . .
F11 C10 F12A 14(2) . .
F10A C10 F12A 106(2) . .
F12 C10 F12A 98(2) . .
F11A C10 F10 9(4) . .
F11 C10 F10 105(2) . .
F10A C10 F10 103(2) . .
F12 C10 F10 104(2) . .
F12A C10 F10 117(2) . .
F11A C10 C9 111.0(13) . .
F11 C10 C9 111.0(18) . .
F10A C10 C9 109(2) . .
F12 C10 C9 117.1(19) . .
F12A C10 C9 109.9(19) . .
F10 C10 C9 110.8(14) . .
C9 O4 Cu2 124.60(18) . .
N1 O01 Cu1 122.98(16) . .
O01 N1 C07 124.4(2) . .
O01 N1 C01 121.5(2) . .
C07 N1 C01 112.1(2) . .
O01 N1 Cu1 35.23(11) . .
C07 N1 Cu1 119.76(17) . .
C01 N1 Cu1 122.61(16) . .
N1 C01 C02 111.8(2) . .
N1 C01 C03 105.4(2) . .
C02 C01 C03 110.4(2) . .
N1 C01 C04 99.8(2) . .
C02 C01 C04 115.2(2) . .
C03 C01 C04 113.4(2) . .
N2 C04 C06 109.8(2) . .
N2 C04 C05 106.0(2) . .
C06 C04 C05 111.2(2) . .
N2 C04 C01 100.1(2) . .
C06 C04 C01 114.9(2) . .
C05 C04 C01 113.8(2) . .
O02 N2 C07 125.5(2) . .
O02 N2 C04 122.1(2) . .
C07 N2 C04 112.0(2) . .
N1 C07 N2 107.9(2) . .
N1 C07 C08 126.8(2) . .
N2 C07 C08 125.2(2) . .
C010 C08 C09 104.0(2) . .
C010 C08 C07 126.7(2) . .
C09 C08 C07 129.3(2) . .
N3 C09 C08 111.6(2) . .
C010 N4 N3 111.9(2) . .
C010 N4 C041 127.4(2) . .
N3 N4 C041 120.7(2) . .
C09 N3 N4 105.0(2) . .
C09 N3 Cu2 124.42(18) . .
N4 N3 Cu2 130.33(16) . .
N4 C041 C042 113.0(2) . .
C041 C042 C043 111.0(3) . .
C044 C043 C042 101.6(5) . .
N4 C010 C08 107.6(2) . .
C1S C2S C3S 114.1(3) . .
C4S C3S C2S 115.1(3) . .
C4S C4S C3S 113.7(3) 2_676 .

loop_
_geom_bond_atom_site_label_1
_geom_bond_atom_site_label_2
_geom_bond_distance
_geom_bond_site_symmetry_2
Cu1 O1 1.9971(19) .
Cu1 O1 1.9971(19) 2_666
Cu1 O01 2.034(2) 2_666
Cu1 O01 2.034(2) .
Cu1 O2 2.203(2) .
Cu1 O2 2.203(2) 2_666
O1 C2 1.254(3) .
C1 F3A 1.19(3) .
C1 F1 1.331(4) .
C1 F2 1.324(4) .
C1 F3 1.45(2) .
C1 C2 1.523(4) .
C2 C3 1.385(4) .
C3 C4 1.397(4) .
C4 O2 1.244(4) .
C4 C5 1.527(5) .
C5 F4 1.223(13) .
C5 F5A 1.269(11) .
C5 F6 1.280(18) .
C5 F4A 1.357(19) .
C5 F5 1.389(12) .
C5 F6A 1.438(13) .
F4 F6A 0.687(15) .
F4 F5A 1.543(15) .
F5 F5A 0.693(12) .
Cu2 O4 1.9362(18) 2_777
Cu2 O4 1.9362(18) .
Cu2 O3 1.9723(19) 2_777
Cu2 O3 1.9723(19) .
Cu2 N3 2.495(2) .
Cu2 N3 2.495(2) 2_777
O3 C7 1.253(3) .
C6 F9A 1.238(19) .
C6 F8A 1.303(16) .
C6 F7A 1.307(19) .
C6 F9 1.326(19) .
C6 F7 1.349(18) .
C6 F8 1.381(17) .
C6 C7 1.534(4) .
C7 C8 1.393(4) .
C8 C9 1.384(4) .
C9 O4 1.261(3) .
C9 C10 1.526(4) .
C10 F11A 1.27(4) .
C10 F11 1.31(4) .
C10 F10A 1.32(4) .
C10 F12 1.35(3) .
C10 F12A 1.37(4) .
C10 F10 1.40(4) .
O01 N1 1.309(3) .
N1 C07 1.331(3) .
N1 C01 1.505(4) .
C01 C02 1.511(4) .
C01 C03 1.532(4) .
C01 C04 1.552(4) .
C04 N2 1.502(4) .
C04 C06 1.510(4) .
C04 C05 1.530(4) .
N2 O02 1.274(3) .
N2 C07 1.359(4) .
C07 C08 1.435(4) .
C08 C010 1.389(4) .
C08 C09 1.409(4) .
C09 N3 1.322(4) .
N4 C010 1.329(3) .
N4 N3 1.367(3) .
N4 C041 1.466(4) .
C041 C042 1.483(5) .
C042 C043 1.646(7) .
C043 C044 1.379(7) .
C1S C2S 1.520(5) .
C2S C3S 1.521(5) .
C3S C4S 1.514(5) .
C4S C4S 1.513(7) 2_676
